data_4315002
loop_
_publ_author_name
'Albert Escuer'
'Jordi Esteban'
'N\'uria Aliaga-Alcalde'
'Merc\'e Font-Bardia'
'Teresa Calvet'
'Olivier Roubeau'
'Simon J. Teat'

_publ_section_title
;
 First Structural and Magnetic Studies of Ni Clusters Containing
 2,6-Diacetylpyridine-dioxime as a Ligand
;
_journal_name_full 'Inorganic Chemistry'
_journal_page_first 2259
_journal_page_last 2266
_journal_paper_doi 10.1021/ic9020965
_journal_volume 49
_journal_year 2010
_chemical_formula_sum 'C35 H53 N9 Ni4 O20'
_chemical_formula_weight 1154.70
_chemical_name_systematic
;
 ?
;
_space_group_IT_number 15
_symmetry_cell_setting monoclinic
_symmetry_space_group_name_Hall '-C 2yc'
_symmetry_space_group_name_H-M 'C 1 2/c 1'
_atom_sites_solution_hydrogens geom
_atom_sites_solution_primary direct
_atom_sites_solution_secondary difmap
_audit_creation_method SHELXL-97
_cell_angle_alpha 90.00
_cell_angle_beta 95.11
_cell_angle_gamma 90.00
_cell_formula_units_Z 8
_cell_length_a 17.968
_cell_length_b 17.407
_cell_length_c 35.032
_cell_measurement_temperature 293(2)
_cell_volume 10913.375
_computing_structure_refinement 'SHELXL-97 (Sheldrick, 2008)'
_diffrn_ambient_temperature 293(2)
_diffrn_measured_fraction_theta_full 1.000
_diffrn_measured_fraction_theta_max 1.000
_diffrn_radiation_monochromator graphite
_diffrn_radiation_source 'fine-focus sealed tube'
_diffrn_radiation_type MoK\a
_diffrn_radiation_wavelength 0.71073
_diffrn_reflns_av_R_equivalents 0.0000
_diffrn_reflns_av_sigmaI/netI 0.0660
_diffrn_reflns_limit_h_max 22
_diffrn_reflns_limit_h_min -22
_diffrn_reflns_limit_k_max 21
_diffrn_reflns_limit_k_min 0
_diffrn_reflns_limit_l_max 43
_diffrn_reflns_limit_l_min 0
_diffrn_reflns_number 10758
_diffrn_reflns_theta_full 26.02
_diffrn_reflns_theta_max 26.02
_diffrn_reflns_theta_min 1.63
_exptl_absorpt_coefficient_mu 1.433
_exptl_crystal_density_diffrn 1.406
_exptl_crystal_density_method 'not measured'
_exptl_crystal_F_000 4784
_refine_diff_density_max 1.519
_refine_diff_density_min -1.321
_refine_diff_density_rms 0.095
_refine_ls_extinction_method none
_refine_ls_goodness_of_fit_ref 1.061
_refine_ls_hydrogen_treatment mixed
_refine_ls_matrix_type full
_refine_ls_number_parameters 659
_refine_ls_number_reflns 10758
_refine_ls_number_restraints 16
_refine_ls_restrained_S_all 1.061
_refine_ls_R_factor_all 0.0784
_refine_ls_R_factor_gt 0.0498
_refine_ls_shift/su_max 0.001
_refine_ls_shift/su_mean 0.000
_refine_ls_structure_factor_coef Fsqd
_refine_ls_weighting_details 'calc w=1/[\s^2^(Fo^2^)+(0.0660P)^2^+0.0000P] where P=(Fo^2^+2Fc^2^)/3'
_refine_ls_weighting_scheme calc
_refine_ls_wR_factor_gt 0.1235
_refine_ls_wR_factor_ref 0.1343
_reflns_number_gt 7243
_reflns_number_total 10758
_reflns_threshold_expression >2\s(I)
_cod_data_source_file ic9020965_si_001_3.cif
_cod_data_source_block af05fu2n
_cod_depositor_comments
;

2020-11-04
Z value and formula fixed to values more according to usual
chemical conventions.                 miguel
;
_cod_original_formula_sum 'C70 H106 N18 Ni8 O40'
_cod_original_formula_weight 2309.41
_cod_original_formula_units_Z 4
_cod_original_cell_volume 10913.3
_cod_database_code 4315002

loop_
_symmetry_equiv_pos_as_xyz
'x, y, z'
'-x, y, -z+1/2'
'x+1/2, y+1/2, z'
'-x+1/2, y+1/2, -z+1/2'
'-x, -y, -z'
'x, -y, z-1/2'
'-x+1/2, -y+1/2, -z'
'x+1/2, -y+1/2, z-1/2'

loop_
_atom_site_label
_atom_site_type_symbol
_atom_site_fract_x
_atom_site_fract_y
_atom_site_fract_z
_atom_site_U_iso_or_equiv
_atom_site_adp_type
_atom_site_occupancy
_atom_site_symmetry_multiplicity
_atom_site_calc_flag
_atom_site_refinement_flags
_atom_site_disorder_assembly
_atom_site_disorder_group
Ni1 Ni 0.42505(3) -0.02014(3) 0.160205(13) 0.02286(14) Uani 1 1 d . . .
Ni2 Ni 0.35927(3) 0.14146(3) 0.123375(14) 0.02467(14) Uani 1 1 d . . .
Ni3 Ni 0.25881(3) -0.00973(3) 0.202901(14) 0.02268(14) Uani 1 1 d . . .
Ni4 Ni 0.29473(3) 0.30581(3) 0.090351(15) 0.03317(16) Uani 1 1 d . . .
N5 N 0.47207(18) -0.10643(18) 0.14556(9) 0.0244(7) Uani 1 1 d . . .
N6 N 0.46089(18) 0.01969(19) 0.11527(9) 0.0267(8) Uani 1 1 d . . .
N7 N 0.39585(18) -0.08876(18) 0.19959(8) 0.0232(7) Uani 1 1 d . . .
N8 N 0.24792(18) 0.05033(18) 0.25019(9) 0.0231(7) Uani 1 1 d . . .
N9 N 0.17962(18) -0.07152(19) 0.23030(9) 0.0254(8) Uani 1 1 d . . .
N10 N 0.33839(17) 0.07388(18) 0.20026(8) 0.0217(7) Uani 1 1 d . . .
N11 N 0.2474(2) 0.3952(2) 0.11375(11) 0.0355(9) Uani 1 1 d . . .
N12 N 0.26332(18) 0.25954(19) 0.13988(9) 0.0262(8) Uani 1 1 d . . .
N13 N 0.3020(2) 0.3960(3) 0.05024(12) 0.0544(12) Uani 1 1 d . . .
C14 C 0.4712(2) -0.1693(2) 0.16759(11) 0.0274(9) Uani 1 1 d . . .
C15 C 0.5086(2) -0.2345(2) 0.15798(12) 0.0334(10) Uani 1 1 d . . .
H15 H 0.5078 -0.2789 0.1727 0.040 Uiso 1 1 calc R . .
C16 C 0.5479(2) -0.2317(3) 0.12523(12) 0.0364(11) Uani 1 1 d . . .
H16 H 0.5745 -0.2746 0.1184 0.044 Uiso 1 1 calc R . .
C17 C 0.5478(2) -0.1659(3) 0.10284(12) 0.0357(11) Uani 1 1 d . . .
H17 H 0.5733 -0.1646 0.0809 0.043 Uiso 1 1 calc R . .
C18 C 0.5089(2) -0.1020(2) 0.11386(11) 0.0286(10) Uani 1 1 d . . .
C19 C 0.5006(2) -0.0273(2) 0.09597(11) 0.0280(10) Uani 1 1 d . . .
C20 C 0.5328(3) -0.0044(3) 0.05977(12) 0.0408(12) Uani 1 1 d . . .
H20A H 0.5497 0.0479 0.0618 0.061 Uiso 1 1 calc R . .
H20B H 0.4953 -0.0091 0.0386 0.061 Uiso 1 1 calc R . .
H20C H 0.5742 -0.0373 0.0556 0.061 Uiso 1 1 calc R . .
C21 C 0.4245(2) -0.1574(2) 0.19931(11) 0.0250(9) Uani 1 1 d . . .
C22 C 0.4079(2) -0.2178(2) 0.22731(12) 0.0320(10) Uani 1 1 d . . .
H22A H 0.3549 -0.2250 0.2267 0.048 Uiso 1 1 calc R . .
H22B H 0.4272 -0.2023 0.2526 0.048 Uiso 1 1 calc R . .
H22C H 0.4311 -0.2651 0.2208 0.048 Uiso 1 1 calc R . .
C23 C 0.2876(2) 0.1152(2) 0.25520(10) 0.0225(9) Uani 1 1 d . . .
C24 C 0.2737(2) 0.1644(2) 0.28469(11) 0.0271(9) Uani 1 1 d . . .
H24 H 0.3011 0.2094 0.2887 0.033 Uiso 1 1 calc R . .
C25 C 0.2189(2) 0.1457(2) 0.30812(11) 0.0319(10) Uani 1 1 d . . .
H25 H 0.2089 0.1786 0.3280 0.038 Uiso 1 1 calc R . .
C26 C 0.1782(2) 0.0780(3) 0.30223(11) 0.0320(10) Uani 1 1 d . . .
H26 H 0.1412 0.0649 0.3180 0.038 Uiso 1 1 calc R . .
C27 C 0.1944(2) 0.0310(2) 0.27247(11) 0.0256(9) Uani 1 1 d . . .
C28 C 0.1578(2) -0.0431(2) 0.26107(11) 0.0259(9) Uani 1 1 d . . .
C29 C 0.1021(2) -0.0791(2) 0.28482(12) 0.0340(10) Uani 1 1 d . . .
H29A H 0.1264 -0.0937 0.3093 0.051 Uiso 1 1 calc R . .
H29B H 0.0811 -0.1239 0.2719 0.051 Uiso 1 1 calc R . .
H29C H 0.0630 -0.0430 0.2885 0.051 Uiso 1 1 calc R . .
C30 C 0.3439(2) 0.1255(2) 0.22683(11) 0.0239(9) Uani 1 1 d . . .
C31 C 0.3981(2) 0.1898(2) 0.22934(11) 0.0295(10) Uani 1 1 d . . .
H31A H 0.3780 0.2321 0.2141 0.044 Uiso 1 1 calc R . .
H31B H 0.4441 0.1732 0.2199 0.044 Uiso 1 1 calc R . .
H31C H 0.4075 0.2058 0.2556 0.044 Uiso 1 1 calc R . .
C32 C 0.2426(3) 0.4631(3) 0.09548(14) 0.0428(12) Uani 1 1 d . . .
C33 C 0.2045(3) 0.5228(3) 0.11111(15) 0.0466(13) Uani 1 1 d . . .
H33 H 0.2014 0.5706 0.0992 0.056 Uiso 1 1 calc R . .
C34 C 0.1715(3) 0.5107(3) 0.14431(15) 0.0470(13) Uani 1 1 d . . .
H34 H 0.1444 0.5502 0.1544 0.056 Uiso 1 1 calc R . .
C35 C 0.1776(2) 0.4412(3) 0.16310(13) 0.0382(11) Uani 1 1 d . . .
H35 H 0.1560 0.4334 0.1860 0.046 Uiso 1 1 calc R . .
C36 C 0.2173(2) 0.3827(3) 0.14655(12) 0.0342(11) Uani 1 1 d . . .
C37 C 0.2288(2) 0.3046(2) 0.16191(11) 0.0266(9) Uani 1 1 d . . .
C38 C 0.2030(3) 0.2810(3) 0.19907(15) 0.0609(11) Uani 1 1 d . . .
H38A H 0.2449 0.2636 0.2157 0.091 Uiso 1 1 calc R . .
H38B H 0.1673 0.2401 0.1950 0.091 Uiso 1 1 calc R . .
H38C H 0.1800 0.3240 0.2106 0.091 Uiso 1 1 calc R . .
C39 C 0.2779(3) 0.4623(3) 0.05970(16) 0.0570(15) Uani 1 1 d . . .
C41 C 0.2869(3) 0.5360(3) 0.03714(15) 0.0609(11) Uani 1 1 d . . .
H41A H 0.3099 0.5244 0.0141 0.091 Uiso 1 1 calc R . .
H41B H 0.3177 0.5714 0.0525 0.091 Uiso 1 1 calc R . .
H41C H 0.2387 0.5585 0.0306 0.091 Uiso 1 1 calc R . .
C42 C 0.4425(3) 0.2954(3) 0.13478(13) 0.0351(11) Uani 1 1 d . . .
C43 C 0.5140(3) 0.3311(3) 0.15168(15) 0.0467(13) Uani 1 1 d . . .
H43A H 0.5525 0.3229 0.1348 0.070 Uiso 1 1 calc R . .
H43B H 0.5285 0.3080 0.1761 0.070 Uiso 1 1 calc R . .
H43C H 0.5067 0.3853 0.1550 0.070 Uiso 1 1 calc R . .
C44 C 0.2489(2) -0.1278(3) 0.14047(12) 0.0321(10) Uani 1 1 d . . .
C45 C 0.2744(3) -0.1508(3) 0.10217(13) 0.0532(14) Uani 1 1 d . . .
H45A H 0.2319 -0.1548 0.0837 0.080 Uiso 1 1 calc R . .
H45B H 0.2994 -0.1995 0.1046 0.080 Uiso 1 1 calc R . .
H45C H 0.3081 -0.1127 0.0939 0.080 Uiso 1 1 calc R . .
C46 C 0.3425(3) 0.1899(3) 0.03673(12) 0.0397(12) Uani 1 1 d . . .
C47 C 0.3503(4) 0.1096(3) 0.02444(14) 0.070(2) Uani 1 1 d . . .
H47A H 0.4001 0.1013 0.0174 0.105 Uiso 1 1 calc R . .
H47B H 0.3150 0.0994 0.0028 0.105 Uiso 1 1 calc R . .
H47C H 0.3409 0.0758 0.0451 0.105 Uiso 1 1 calc R . .
C48 C 0.0952(5) 0.0826(5) 0.0849(2) 0.092(2) Uani 1 1 d . . .
C49 C 0.0346(5) 0.0961(6) 0.0520(2) 0.144(4) Uani 1 1 d . . .
H49A H -0.0126 0.1041 0.0622 0.216 Uiso 1 1 calc R . .
H49B H 0.0314 0.0520 0.0354 0.216 Uiso 1 1 calc R . .
H49C H 0.0472 0.1405 0.0376 0.216 Uiso 1 1 calc R . .
O50 O 0.34786(14) -0.07486(15) 0.22622(7) 0.0248(6) Uani 1 1 d . . .
O51 O 0.44797(16) 0.08982(16) 0.10244(7) 0.0302(7) Uani 1 1 d . . .
O52 O 0.39044(14) 0.07673(15) 0.17332(7) 0.0228(6) Uani 1 1 d . . .
O53 O 0.14979(17) -0.14158(16) 0.21994(8) 0.0332(7) Uani 1 1 d D . .
H53 H 0.1790(19) -0.153(3) 0.2030(9) 0.040 Uiso 1 1 d D . .
O54 O 0.27573(14) 0.18698(15) 0.15066(7) 0.0249(6) Uani 1 1 d . . .
O55 O 0.3378(3) 0.3935(2) 0.01660(13) 0.0881(16) Uani 1 1 d D . .
H55 H 0.354(4) 0.3488(16) 0.0120(19) 0.106 Uiso 1 1 d D . .
O56 O 0.39791(18) 0.33757(17) 0.11454(9) 0.0430(8) Uani 1 1 d . . .
O57 O 0.43276(15) 0.22657(16) 0.14202(7) 0.0291(7) Uani 1 1 d . . .
O58 O 0.19057(18) 0.27003(18) 0.06368(8) 0.0368(8) Uani 1 1 d D . .
H58A H 0.174(2) 0.2255(11) 0.0680(13) 0.044 Uiso 1 1 d D . .
H58B H 0.186(2) 0.267(3) 0.03938(13) 0.044 Uiso 1 1 d D . .
O59 O 0.26387(15) -0.05941(16) 0.15116(7) 0.0286(7) Uani 1 1 d . . .
O60 O 0.21767(18) -0.17635(17) 0.15945(8) 0.0390(8) Uani 1 1 d . . .
O61 O 0.33694(16) 0.20401(16) 0.07277(7) 0.0319(7) Uani 1 1 d . . .
O62 O 0.34074(18) 0.2420(2) 0.01254(8) 0.0480(9) Uani 1 1 d . . .
O63 O 0.1545(2) 0.1219(2) 0.08095(11) 0.0543(10) Uani 1 1 d . . .
O64 O 0.0799(3) 0.0417(3) 0.11367(14) 0.112(2) Uani 1 1 d . . .
O65 O 0.1507(2) 0.6961(2) 0.12086(10) 0.0562(10) Uani 1 1 d D . .
H65A H 0.134(3) 0.713(3) 0.0990(7) 0.067 Uiso 1 1 d D . .
H65B H 0.175(3) 0.732(2) 0.1328(13) 0.067 Uiso 1 1 d D . .
O66 O 0.45054(18) 0.01005(18) 0.27811(9) 0.0371(7) Uani 1 1 d D . .
H66A H 0.4198(19) -0.011(2) 0.2614(10) 0.044 Uiso 1 1 d D . .
H66B H 0.444(2) 0.0537(12) 0.2881(12) 0.044 Uiso 1 1 d D . .
O67 O 0.55873(17) 0.14565(18) 0.17720(9) 0.0362(7) Uani 1 1 d D . .
H67A H 0.5969(14) 0.1511(4) 0.1648(11) 0.043 Uiso 1 1 d D . .
H67B H 0.5197(15) 0.164(2) 0.1649(11) 0.043 Uiso 1 1 d D . .
O68 O 0.28819(16) 0.05658(16) 0.10181(8) 0.0289(7) Uani 1 1 d D . .
H68A H 0.288(2) 0.0156(13) 0.1150(10) 0.035 Uiso 1 1 d D . .
H68B H 0.2446(10) 0.076(2) 0.0985(12) 0.035 Uiso 1 1 d D . .
O69 O 0.17847(18) 0.06812(18) 0.17545(9) 0.0356(7) Uani 1 1 d D . .
H69A H 0.195(2) 0.1114(12) 0.1686(13) 0.043 Uiso 1 1 d D . .
H69B H 0.153(2) 0.055(3) 0.1549(7) 0.043 Uiso 1 1 d D . .

loop_
_atom_site_aniso_label
_atom_site_aniso_U_11
_atom_site_aniso_U_22
_atom_site_aniso_U_33
_atom_site_aniso_U_23
_atom_site_aniso_U_13
_atom_site_aniso_U_12
Ni1 0.0244(3) 0.0243(3) 0.0207(3) 0.0010(2) 0.0067(2) 0.0037(2)
Ni2 0.0273(3) 0.0268(3) 0.0207(3) 0.0034(2) 0.0070(2) 0.0042(2)
Ni3 0.0235(3) 0.0237(3) 0.0214(3) 0.0017(2) 0.0052(2) 0.0013(2)
Ni4 0.0370(4) 0.0314(3) 0.0332(3) 0.0104(2) 0.0151(3) 0.0113(3)
N5 0.0209(19) 0.0280(19) 0.0245(17) -0.0031(15) 0.0034(14) 0.0059(15)
N6 0.026(2) 0.030(2) 0.0246(17) 0.0038(15) 0.0057(14) 0.0058(16)
N7 0.0235(19) 0.0259(19) 0.0204(17) 0.0035(14) 0.0030(14) 0.0006(15)
N8 0.0248(19) 0.0236(18) 0.0212(17) 0.0038(14) 0.0036(14) 0.0025(15)
N9 0.0241(19) 0.0255(19) 0.0271(18) 0.0011(15) 0.0053(15) -0.0002(15)
N10 0.0224(19) 0.0260(18) 0.0176(16) 0.0018(14) 0.0069(13) 0.0028(14)
N11 0.030(2) 0.028(2) 0.049(2) 0.0040(18) 0.0089(18) 0.0062(17)
N12 0.026(2) 0.0264(19) 0.0264(18) 0.0024(15) 0.0043(15) 0.0028(15)
N13 0.058(3) 0.056(3) 0.053(3) 0.028(2) 0.029(2) 0.019(2)
C14 0.024(2) 0.029(2) 0.029(2) 0.0021(19) -0.0016(18) 0.0017(19)
C15 0.033(3) 0.030(2) 0.038(2) 0.000(2) 0.006(2) 0.005(2)
C16 0.036(3) 0.033(3) 0.040(3) -0.006(2) 0.004(2) 0.011(2)
C17 0.031(3) 0.042(3) 0.035(2) -0.004(2) 0.009(2) 0.007(2)
C18 0.020(2) 0.038(3) 0.027(2) -0.0066(19) 0.0021(17) 0.0036(19)
C19 0.024(2) 0.037(3) 0.024(2) -0.0019(18) 0.0083(17) 0.0058(19)
C20 0.035(3) 0.054(3) 0.036(3) 0.007(2) 0.017(2) 0.015(2)
C21 0.021(2) 0.024(2) 0.029(2) 0.0031(17) 0.0034(17) 0.0027(18)
C22 0.026(3) 0.027(2) 0.043(3) 0.001(2) 0.008(2) 0.0064(19)
C23 0.030(2) 0.021(2) 0.0169(19) 0.0013(16) 0.0062(16) 0.0033(18)
C24 0.026(2) 0.027(2) 0.030(2) -0.0009(18) 0.0093(18) 0.0027(18)
C25 0.038(3) 0.031(2) 0.027(2) -0.0039(19) 0.0067(19) 0.005(2)
C26 0.030(3) 0.041(3) 0.026(2) 0.0042(19) 0.0102(19) 0.001(2)
C27 0.022(2) 0.030(2) 0.025(2) 0.0047(18) 0.0091(17) 0.0006(18)
C28 0.022(2) 0.027(2) 0.029(2) 0.0054(18) 0.0041(18) 0.0041(18)
C29 0.032(3) 0.032(2) 0.039(3) 0.000(2) 0.011(2) -0.004(2)
C30 0.022(2) 0.024(2) 0.025(2) 0.0034(17) 0.0035(17) 0.0020(17)
C31 0.030(3) 0.029(2) 0.029(2) 0.0006(18) 0.0043(18) -0.0014(19)
C32 0.039(3) 0.034(3) 0.056(3) 0.010(2) 0.009(2) 0.007(2)
C33 0.041(3) 0.027(3) 0.071(4) 0.003(2) -0.003(3) 0.001(2)
C34 0.040(3) 0.038(3) 0.062(3) -0.018(3) 0.001(3) 0.003(2)
C35 0.036(3) 0.036(3) 0.043(3) -0.007(2) 0.001(2) 0.002(2)
C36 0.028(3) 0.037(3) 0.037(3) -0.006(2) 0.002(2) 0.001(2)
C37 0.024(2) 0.029(2) 0.027(2) -0.0036(18) 0.0032(18) -0.0013(18)
C38 0.077(3) 0.051(2) 0.060(2) 0.015(2) 0.030(2) 0.015(2)
C39 0.068(4) 0.033(3) 0.072(4) 0.025(3) 0.020(3) 0.015(3)
C41 0.077(3) 0.051(2) 0.060(2) 0.015(2) 0.030(2) 0.015(2)
C42 0.031(3) 0.037(3) 0.041(3) 0.005(2) 0.020(2) 0.009(2)
C43 0.048(3) 0.030(3) 0.063(3) -0.005(2) 0.014(3) -0.002(2)
C44 0.033(3) 0.034(3) 0.029(2) -0.005(2) 0.0054(19) -0.003(2)
C45 0.073(4) 0.043(3) 0.046(3) -0.015(2) 0.020(3) -0.009(3)
C46 0.040(3) 0.054(3) 0.026(2) 0.008(2) 0.009(2) 0.028(2)
C47 0.102(5) 0.082(4) 0.028(3) 0.003(3) 0.012(3) 0.054(4)
C48 0.096(6) 0.102(6) 0.074(5) -0.022(5) -0.013(4) 0.029(5)
C49 0.098(7) 0.225(12) 0.102(7) 0.022(7) -0.026(5) 0.031(7)
O50 0.0281(16) 0.0247(15) 0.0232(14) 0.0017(12) 0.0107(12) 0.0060(12)
O51 0.0333(18) 0.0298(16) 0.0292(15) 0.0085(13) 0.0126(13) 0.0083(13)
O52 0.0222(15) 0.0281(15) 0.0192(13) 0.0044(11) 0.0074(11) 0.0049(12)
O53 0.0346(19) 0.0295(17) 0.0367(17) -0.0045(14) 0.0102(14) -0.0088(14)
O54 0.0243(16) 0.0256(15) 0.0254(14) 0.0032(12) 0.0053(12) 0.0016(12)
O55 0.125(4) 0.075(3) 0.074(3) 0.049(3) 0.068(3) 0.045(3)
O56 0.039(2) 0.0356(18) 0.058(2) 0.0095(16) 0.0212(16) 0.0068(16)
O57 0.0312(17) 0.0280(16) 0.0292(15) 0.0029(13) 0.0086(13) -0.0015(13)
O58 0.044(2) 0.045(2) 0.0236(15) 0.0100(15) 0.0126(14) 0.0125(16)
O59 0.0323(17) 0.0298(17) 0.0237(14) -0.0001(12) 0.0026(12) -0.0009(13)
O60 0.049(2) 0.0312(17) 0.0386(17) -0.0047(14) 0.0126(15) -0.0091(15)
O61 0.0373(18) 0.0347(17) 0.0257(15) 0.0081(13) 0.0147(13) 0.0129(14)
O62 0.057(2) 0.061(2) 0.0279(16) 0.0181(16) 0.0117(15) 0.0215(18)
O63 0.032(2) 0.044(2) 0.085(3) 0.0115(19) -0.0070(19) 0.0022(17)
O64 0.092(4) 0.130(5) 0.105(4) 0.085(4) -0.042(3) -0.049(3)
O65 0.078(3) 0.042(2) 0.049(2) -0.0036(18) 0.010(2) -0.005(2)
O66 0.039(2) 0.040(2) 0.0323(18) -0.0058(15) 0.0036(14) -0.0016(16)
O67 0.0262(19) 0.045(2) 0.0373(18) -0.0019(15) 0.0036(14) 0.0036(15)
O68 0.0311(18) 0.0263(17) 0.0296(16) 0.0034(13) 0.0038(14) 0.0057(14)
O69 0.039(2) 0.0343(18) 0.0343(17) 0.0112(15) 0.0071(14) 0.0046(15)

loop_
_atom_type_symbol
_atom_type_description
_atom_type_scat_dispersion_real
_atom_type_scat_dispersion_imag
_atom_type_scat_source
H H 0.0000 0.0000 'International Tables Vol C Tables 4.2.6.8 and 6.1.1.4'
N N 0.0061 0.0033 'International Tables Vol C Tables 4.2.6.8 and 6.1.1.4'
O O 0.0106 0.0060 'International Tables Vol C Tables 4.2.6.8 and 6.1.1.4'
Ni Ni 0.3393 1.1124 'International Tables Vol C Tables 4.2.6.8 and 6.1.1.4'
C C 0.0033 0.0016 'International Tables Vol C Tables 4.2.6.8 and 6.1.1.4'

loop_
_geom_angle_atom_site_label_1
_geom_angle_atom_site_label_2
_geom_angle_atom_site_label_3
_geom_angle
_geom_angle_site_symmetry_1
_geom_angle_site_symmetry_3
_geom_angle_publ_flag
N5 Ni1 O52 170.86(13) . . ?
N5 Ni1 N6 82.32(14) . . ?
O52 Ni1 N6 91.11(13) . . ?
N5 Ni1 N7 81.58(14) . . ?
O52 Ni1 N7 105.35(12) . . ?
N6 Ni1 N7 163.36(14) . . ?
O54 Ni2 O51 172.73(11) . . ?
O54 Ni2 O57 92.90(11) . . ?
O51 Ni2 O57 86.03(11) . . ?
O54 Ni2 O68 89.56(11) . . ?
O51 Ni2 O68 91.79(12) . . ?
O57 Ni2 O68 176.79(11) . . ?
O54 Ni2 O61 95.90(10) . . ?
O51 Ni2 O61 91.25(10) . . ?
O57 Ni2 O61 87.89(11) . . ?
O68 Ni2 O61 89.81(12) . . ?
O54 Ni2 O52 88.31(10) . . ?
O51 Ni2 O52 84.50(10) . . ?
O57 Ni2 O52 90.34(11) . . ?
O68 Ni2 O52 91.79(11) . . ?
O61 Ni2 O52 175.50(10) . . ?
N8 Ni3 O59 172.75(12) . . ?
N8 Ni3 N10 77.55(12) . . ?
O59 Ni3 N10 100.16(11) . . ?
N8 Ni3 O50 95.14(11) . . ?
O59 Ni3 O50 91.41(11) . . ?
N10 Ni3 O50 83.62(11) . . ?
N8 Ni3 N9 76.42(13) . . ?
O59 Ni3 N9 106.24(12) . . ?
N10 Ni3 N9 153.55(12) . . ?
O50 Ni3 N9 94.08(11) . . ?
N8 Ni3 O69 85.92(12) . . ?
O59 Ni3 O69 87.16(12) . . ?
N10 Ni3 O69 88.59(12) . . ?
O50 Ni3 O69 171.70(11) . . ?
N9 Ni3 O69 94.17(12) . . ?
N11 Ni4 N12 78.27(14) . . ?
N11 Ni4 O61 171.15(13) . . ?
N12 Ni4 O61 93.00(12) . . ?
N11 Ni4 O56 91.30(14) . . ?
N12 Ni4 O56 93.65(13) . . ?
O61 Ni4 O56 90.70(12) . . ?
N11 Ni4 O58 91.07(14) . . ?
N12 Ni4 O58 87.61(12) . . ?
O61 Ni4 O58 87.07(12) . . ?
O56 Ni4 O58 177.50(12) . . ?
N11 Ni4 N13 75.38(15) . . ?
N12 Ni4 N13 153.63(15) . . ?
O61 Ni4 N13 113.31(14) . . ?
O56 Ni4 N13 88.11(16) . . ?
O58 Ni4 N13 91.72(15) . . ?
C14 N5 C18 123.7(3) . . ?
C14 N5 Ni1 118.8(3) . . ?
C18 N5 Ni1 117.4(3) . . ?
C19 N6 O51 119.4(3) . . ?
C19 N6 Ni1 116.3(3) . . ?
O51 N6 Ni1 124.3(2) . . ?
C21 N7 O50 116.6(3) . . ?
C21 N7 Ni1 115.4(3) . . ?
O50 N7 Ni1 127.9(2) . . ?
C27 N8 C23 122.6(3) . . ?
C27 N8 Ni3 119.0(3) . . ?
C23 N8 Ni3 117.6(2) . . ?
C28 N9 O53 115.2(3) . . ?
C28 N9 Ni3 117.5(3) . . ?
O53 N9 Ni3 127.2(2) . . ?
C30 N10 O52 116.9(3) . . ?
C30 N10 Ni3 118.1(3) . . ?
O52 N10 Ni3 124.9(2) . . ?
C36 N11 C32 122.7(4) . . ?
C36 N11 Ni4 116.8(3) . . ?
C32 N11 Ni4 120.3(3) . . ?
C37 N12 O54 118.8(3) . . ?
C37 N12 Ni4 116.8(3) . . ?
O54 N12 Ni4 124.3(2) . . ?
C39 N13 O55 116.0(4) . . ?
C39 N13 Ni4 116.8(3) . . ?
O55 N13 Ni4 126.8(3) . . ?
N5 C14 C15 120.1(4) . . ?
N5 C14 C21 111.0(3) . . ?
C15 C14 C21 128.8(4) . . ?
C14 C15 C16 117.7(4) . . ?
C14 C15 H15 121.1 . . ?
C16 C15 H15 121.1 . . ?
C17 C16 C15 121.0(4) . . ?
C17 C16 H16 119.5 . . ?
C15 C16 H16 119.5 . . ?
C18 C17 C16 118.7(4) . . ?
C18 C17 H17 120.7 . . ?
C16 C17 H17 120.7 . . ?
N5 C18 C17 118.8(4) . . ?
N5 C18 C19 111.7(3) . . ?
C17 C18 C19 129.5(4) . . ?
N6 C19 C18 112.1(3) . . ?
N6 C19 C20 122.7(4) . . ?
C18 C19 C20 125.1(4) . . ?
C19 C20 H20A 109.5 . . ?
C19 C20 H20B 109.5 . . ?
H20A C20 H20B 109.5 . . ?
C19 C20 H20C 109.5 . . ?
H20A C20 H20C 109.5 . . ?
H20B C20 H20C 109.5 . . ?
N7 C21 C14 112.9(3) . . ?
N7 C21 C22 122.8(3) . . ?
C14 C21 C22 124.2(4) . . ?
C21 C22 H22A 109.5 . . ?
C21 C22 H22B 109.5 . . ?
H22A C22 H22B 109.5 . . ?
C21 C22 H22C 109.5 . . ?
H22A C22 H22C 109.5 . . ?
H22B C22 H22C 109.5 . . ?
N8 C23 C24 119.5(3) . . ?
N8 C23 C30 113.5(3) . . ?
C24 C23 C30 127.0(4) . . ?
C25 C24 C23 119.1(4) . . ?
C25 C24 H24 120.5 . . ?
C23 C24 H24 120.5 . . ?
C24 C25 C26 120.3(4) . . ?
C24 C25 H25 119.8 . . ?
C26 C25 H25 119.8 . . ?
C27 C26 C25 118.2(4) . . ?
C27 C26 H26 120.9 . . ?
C25 C26 H26 120.9 . . ?
N8 C27 C26 120.3(4) . . ?
N8 C27 C28 112.7(3) . . ?
C26 C27 C28 127.0(4) . . ?
N9 C28 C27 113.6(3) . . ?
N9 C28 C29 125.3(4) . . ?
C27 C28 C29 121.1(3) . . ?
C28 C29 H29A 109.5 . . ?
C28 C29 H29B 109.5 . . ?
H29A C29 H29B 109.5 . . ?
C28 C29 H29C 109.5 . . ?
H29A C29 H29C 109.5 . . ?
H29B C29 H29C 109.5 . . ?
N10 C30 C31 125.1(4) . . ?
N10 C30 C23 112.6(3) . . ?
C31 C30 C23 122.2(3) . . ?
C30 C31 H31A 109.5 . . ?
C30 C31 H31B 109.5 . . ?
H31A C31 H31B 109.5 . . ?
C30 C31 H31C 109.5 . . ?
H31A C31 H31C 109.5 . . ?
H31B C31 H31C 109.5 . . ?
N11 C32 C33 119.1(4) . . ?
N11 C32 C39 112.8(4) . . ?
C33 C32 C39 128.1(5) . . ?
C34 C33 C32 119.2(5) . . ?
C34 C33 H33 120.4 . . ?
C32 C33 H33 120.4 . . ?
C33 C34 C35 121.3(5) . . ?
C33 C34 H34 119.3 . . ?
C35 C34 H34 119.3 . . ?
C34 C35 C36 117.6(4) . . ?
C34 C35 H35 121.2 . . ?
C36 C35 H35 121.2 . . ?
N11 C36 C35 120.1(4) . . ?
N11 C36 C37 114.3(4) . . ?
C35 C36 C37 125.6(4) . . ?
N12 C37 C36 113.6(4) . . ?
N12 C37 C38 124.0(4) . . ?
C36 C37 C38 122.3(4) . . ?
C37 C38 H38A 109.5 . . ?
C37 C38 H38B 109.5 . . ?
H38A C38 H38B 109.5 . . ?
C37 C38 H38C 109.5 . . ?
H38A C38 H38C 109.5 . . ?
H38B C38 H38C 109.5 . . ?
N13 C39 C32 114.4(4) . . ?
N13 C39 C41 124.6(5) . . ?
C32 C39 C41 120.9(5) . . ?
C39 C41 H41A 109.5 . . ?
C39 C41 H41B 109.5 . . ?
H41A C41 H41B 109.5 . . ?
C39 C41 H41C 109.5 . . ?
H41A C41 H41C 109.5 . . ?
H41B C41 H41C 109.5 . . ?
O57 C42 O56 125.8(5) . . ?
O57 C42 C43 116.8(4) . . ?
O56 C42 C43 117.4(4) . . ?
C42 C43 H43A 109.5 . . ?
C42 C43 H43B 109.5 . . ?
H43A C43 H43B 109.5 . . ?
C42 C43 H43C 109.5 . . ?
H43A C43 H43C 109.5 . . ?
H43B C43 H43C 109.5 . . ?
O60 C44 O59 125.1(4) . . ?
O60 C44 C45 118.9(4) . . ?
O59 C44 C45 116.0(4) . . ?
C44 C45 H45A 109.5 . . ?
C44 C45 H45B 109.5 . . ?
H45A C45 H45B 109.5 . . ?
C44 C45 H45C 109.5 . . ?
H45A C45 H45C 109.5 . . ?
H45B C45 H45C 109.5 . . ?
O62 C46 O61 121.8(4) . . ?
O62 C46 C47 119.5(4) . . ?
O61 C46 C47 118.8(4) . . ?
C46 C47 H47A 109.5 . . ?
C46 C47 H47B 109.5 . . ?
H47A C47 H47B 109.5 . . ?
C46 C47 H47C 109.5 . . ?
H47A C47 H47C 109.5 . . ?
H47B C47 H47C 109.5 . . ?
O63 C48 O64 128.2(6) . . ?
O63 C48 C49 112.2(8) . . ?
O64 C48 C49 119.2(8) . . ?
C48 C49 H49A 109.5 . . ?
C48 C49 H49B 109.5 . . ?
H49A C49 H49B 109.5 . . ?
C48 C49 H49C 109.5 . . ?
H49A C49 H49C 109.5 . . ?
H49B C49 H49C 109.5 . . ?
N7 O50 Ni3 110.2(2) . . ?
N6 O51 Ni2 114.2(2) . . ?
N10 O52 Ni1 113.2(2) . . ?
N10 O52 Ni2 115.92(19) . . ?
Ni1 O52 Ni2 110.29(12) . . ?
N9 O53 H53 98(3) . . ?
N12 O54 Ni2 110.6(2) . . ?
N13 O55 H55 112(5) . . ?
C42 O56 Ni4 125.8(3) . . ?
C42 O57 Ni2 136.9(3) . . ?
Ni4 O58 H58A 120(3) . . ?
Ni4 O58 H58B 118(3) . . ?
H58A O58 H58B 96(4) . . ?
C44 O59 Ni3 129.9(3) . . ?
C46 O61 Ni4 121.3(3) . . ?
C46 O61 Ni2 134.5(3) . . ?
Ni4 O61 Ni2 104.15(11) . . ?
H65A O65 H65B 108(5) . . ?
H66A O66 H66B 124(4) . . ?
H67A O67 H67B 111(4) . . ?
Ni2 O68 H68A 116(3) . . ?
Ni2 O68 H68B 108(3) . . ?
H68A O68 H68B 111(4) . . ?
Ni3 O69 H69A 117(3) . . ?
Ni3 O69 H69B 120(3) . . ?
H69A O69 H69B 100(4) . . ?

loop_
_geom_bond_atom_site_label_1
_geom_bond_atom_site_label_2
_geom_bond_distance
_geom_bond_site_symmetry_2
_geom_bond_publ_flag
Ni1 N5 1.819(3) . ?
Ni1 O52 1.869(3) . ?
Ni1 N6 1.885(3) . ?
Ni1 N7 1.933(3) . ?
Ni2 O54 2.013(3) . ?
Ni2 O51 2.023(3) . ?
Ni2 O57 2.052(3) . ?
Ni2 O68 2.052(3) . ?
Ni2 O61 2.089(3) . ?
Ni2 O52 2.114(2) . ?
Ni3 N8 1.983(3) . ?
Ni3 O59 2.018(3) . ?
Ni3 N10 2.048(3) . ?
Ni3 O50 2.069(3) . ?
Ni3 N9 2.085(3) . ?
Ni3 O69 2.144(3) . ?
Ni4 N11 1.984(4) . ?
Ni4 N12 2.038(3) . ?
Ni4 O61 2.044(3) . ?
Ni4 O56 2.045(3) . ?
Ni4 O58 2.110(3) . ?
Ni4 N13 2.118(4) . ?
N5 C14 1.340(5) . ?
N5 C18 1.345(5) . ?
N6 C19 1.312(5) . ?
N6 O51 1.314(4) . ?
N7 C21 1.302(5) . ?
N7 O50 1.347(4) . ?
N8 C27 1.335(5) . ?
N8 C23 1.338(5) . ?
N9 C28 1.279(5) . ?
N9 O53 1.368(4) . ?
N10 C30 1.291(5) . ?
N10 O52 1.387(4) . ?
N11 C36 1.331(5) . ?
N11 C32 1.344(5) . ?
N12 C37 1.297(5) . ?
N12 O54 1.331(4) . ?
N13 C39 1.288(6) . ?
N13 O55 1.393(5) . ?
C14 C15 1.376(6) . ?
C14 C21 1.466(5) . ?
C15 C16 1.401(6) . ?
C15 H15 0.9300 . ?
C16 C17 1.389(6) . ?
C16 H16 0.9300 . ?
C17 C18 1.386(6) . ?
C17 H17 0.9300 . ?
C18 C19 1.445(6) . ?
C19 C20 1.494(5) . ?
C20 H20A 0.9600 . ?
C20 H20B 0.9600 . ?
C20 H20C 0.9600 . ?
C21 C22 1.486(5) . ?
C22 H22A 0.9600 . ?
C22 H22B 0.9600 . ?
C22 H22C 0.9600 . ?
C23 C24 1.381(5) . ?
C23 C30 1.491(5) . ?
C24 C25 1.376(5) . ?
C24 H24 0.9300 . ?
C25 C26 1.393(6) . ?
C25 H25 0.9300 . ?
C26 C27 1.376(5) . ?
C26 H26 0.9300 . ?
C27 C28 1.487(6) . ?
C28 C29 1.495(5) . ?
C29 H29A 0.9600 . ?
C29 H29B 0.9600 . ?
C29 H29C 0.9600 . ?
C30 C31 1.482(5) . ?
C31 H31A 0.9600 . ?
C31 H31B 0.9600 . ?
C31 H31C 0.9600 . ?
C32 C33 1.384(6) . ?
C32 C39 1.455(7) . ?
C33 C34 1.368(7) . ?
C33 H33 0.9300 . ?
C34 C35 1.377(7) . ?
C34 H34 0.9300 . ?
C35 C36 1.399(6) . ?
C35 H35 0.9300 . ?
C36 C37 1.470(6) . ?
C37 C38 1.478(6) . ?
C38 H38A 0.9600 . ?
C38 H38B 0.9600 . ?
C38 H38C 0.9600 . ?
C39 C41 1.522(7) . ?
C41 H41A 0.9600 . ?
C41 H41B 0.9600 . ?
C41 H41C 0.9600 . ?
C42 O57 1.241(5) . ?
C42 O56 1.258(5) . ?
C42 C43 1.501(7) . ?
C43 H43A 0.9600 . ?
C43 H43B 0.9600 . ?
C43 H43C 0.9600 . ?
C44 O60 1.240(5) . ?
C44 O59 1.270(5) . ?
C44 C45 1.510(6) . ?
C45 H45A 0.9600 . ?
C45 H45B 0.9600 . ?
C45 H45C 0.9600 . ?
C46 O62 1.240(5) . ?
C46 O61 1.299(5) . ?
C46 C47 1.473(7) . ?
C47 H47A 0.9600 . ?
C47 H47B 0.9600 . ?
C47 H47C 0.9600 . ?
C48 O63 1.285(9) . ?
C48 O64 1.284(9) . ?
C48 C49 1.532(10) . ?
C49 H49A 0.9600 . ?
C49 H49B 0.9600 . ?
C49 H49C 0.9600 . ?
O53 H53 0.8500(10) . ?
O55 H55 0.8500(11) . ?
O58 H58A 0.8500(10) . ?
O58 H58B 0.8500(7) . ?
O65 H65A 0.8502(10) . ?
O65 H65B 0.8502(11) . ?
O66 H66A 0.8501(10) . ?
O66 H66B 0.8500(11) . ?
O67 H67A 0.8499(10) . ?
O67 H67B 0.8500(10) . ?
O68 H68A 0.8499(10) . ?
O68 H68B 0.8499(11) . ?
O69 H69A 0.8501(11) . ?
O69 H69B 0.8501(10) . ?

loop_
_geom_torsion_atom_site_label_1
_geom_torsion_atom_site_label_2
_geom_torsion_atom_site_label_3
_geom_torsion_atom_site_label_4
_geom_torsion
_geom_torsion_site_symmetry_1
_geom_torsion_site_symmetry_2
_geom_torsion_site_symmetry_3
_geom_torsion_site_symmetry_4
_geom_torsion_publ_flag
O52 Ni1 N5 C14 134.7(7) . . . . ?
N6 Ni1 N5 C14 179.1(3) . . . . ?
N7 Ni1 N5 C14 -5.1(3) . . . . ?
O52 Ni1 N5 C18 -42.2(10) . . . . ?
N6 Ni1 N5 C18 2.1(3) . . . . ?
N7 Ni1 N5 C18 177.9(3) . . . . ?
N5 Ni1 N6 C19 -1.1(3) . . . . ?
O52 Ni1 N6 C19 172.6(3) . . . . ?
N7 Ni1 N6 C19 -15.7(7) . . . . ?
N5 Ni1 N6 O51 178.3(3) . . . . ?
O52 Ni1 N6 O51 -8.1(3) . . . . ?
N7 Ni1 N6 O51 163.7(4) . . . . ?
N5 Ni1 N7 C21 4.1(3) . . . . ?
O52 Ni1 N7 C21 -169.8(3) . . . . ?
N6 Ni1 N7 C21 18.8(7) . . . . ?
N5 Ni1 N7 O50 -173.5(3) . . . . ?
O52 Ni1 N7 O50 12.6(3) . . . . ?
N6 Ni1 N7 O50 -158.8(4) . . . . ?
O59 Ni3 N8 C27 104.8(10) . . . . ?
N10 Ni3 N8 C27 177.1(3) . . . . ?
O50 Ni3 N8 C27 -100.6(3) . . . . ?
N9 Ni3 N8 C27 -7.6(3) . . . . ?
O69 Ni3 N8 C27 87.7(3) . . . . ?
O59 Ni3 N8 C23 -65.5(11) . . . . ?
N10 Ni3 N8 C23 6.8(3) . . . . ?
O50 Ni3 N8 C23 89.0(3) . . . . ?
N9 Ni3 N8 C23 -178.0(3) . . . . ?
O69 Ni3 N8 C23 -82.7(3) . . . . ?
N8 Ni3 N9 C28 4.2(3) . . . . ?
O59 Ni3 N9 C28 -168.9(3) . . . . ?
N10 Ni3 N9 C28 14.6(5) . . . . ?
O50 Ni3 N9 C28 98.5(3) . . . . ?
O69 Ni3 N9 C28 -80.6(3) . . . . ?
N8 Ni3 N9 O53 -173.0(3) . . . . ?
O59 Ni3 N9 O53 14.0(3) . . . . ?
N10 Ni3 N9 O53 -162.5(3) . . . . ?
O50 Ni3 N9 O53 -78.7(3) . . . . ?
O69 Ni3 N9 O53 102.2(3) . . . . ?
N8 Ni3 N10 C30 -2.6(3) . . . . ?
O59 Ni3 N10 C30 170.4(3) . . . . ?
O50 Ni3 N10 C30 -99.3(3) . . . . ?
N9 Ni3 N10 C30 -13.0(5) . . . . ?
O69 Ni3 N10 C30 83.5(3) . . . . ?
N8 Ni3 N10 O52 173.0(3) . . . . ?
O59 Ni3 N10 O52 -14.0(3) . . . . ?
O50 Ni3 N10 O52 76.3(3) . . . . ?
N9 Ni3 N10 O52 162.6(3) . . . . ?
O69 Ni3 N10 O52 -100.8(3) . . . . ?
N12 Ni4 N11 C36 -3.0(3) . . . . ?
O61 Ni4 N11 C36 6.6(11) . . . . ?
O56 Ni4 N11 C36 -96.4(3) . . . . ?
O58 Ni4 N11 C36 84.4(3) . . . . ?
N13 Ni4 N11 C36 175.9(4) . . . . ?
N12 Ni4 N11 C32 -178.8(4) . . . . ?
O61 Ni4 N11 C32 -169.3(8) . . . . ?
O56 Ni4 N11 C32 87.7(4) . . . . ?
O58 Ni4 N11 C32 -91.5(4) . . . . ?
N13 Ni4 N11 C32 0.0(4) . . . . ?
N11 Ni4 N12 C37 1.1(3) . . . . ?
O61 Ni4 N12 C37 -177.5(3) . . . . ?
O56 Ni4 N12 C37 91.7(3) . . . . ?
O58 Ni4 N12 C37 -90.5(3) . . . . ?
N13 Ni4 N12 C37 -1.5(5) . . . . ?
N11 Ni4 N12 O54 -179.2(3) . . . . ?
O61 Ni4 N12 O54 2.3(3) . . . . ?
O56 Ni4 N12 O54 -88.6(3) . . . . ?
O58 Ni4 N12 O54 89.2(3) . . . . ?
N13 Ni4 N12 O54 178.2(3) . . . . ?
N11 Ni4 N13 C39 3.1(4) . . . . ?
N12 Ni4 N13 C39 5.7(7) . . . . ?
O61 Ni4 N13 C39 -178.6(4) . . . . ?
O56 Ni4 N13 C39 -88.7(4) . . . . ?
O58 Ni4 N13 C39 93.8(5) . . . . ?
N11 Ni4 N13 O55 175.3(5) . . . . ?
N12 Ni4 N13 O55 177.9(4) . . . . ?
O61 Ni4 N13 O55 -6.5(5) . . . . ?
O56 Ni4 N13 O55 83.5(5) . . . . ?
O58 Ni4 N13 O55 -94.0(5) . . . . ?
C18 N5 C14 C15 -0.9(6) . . . . ?
Ni1 N5 C14 C15 -177.6(3) . . . . ?
C18 N5 C14 C21 -178.2(4) . . . . ?
Ni1 N5 C14 C21 5.0(4) . . . . ?
N5 C14 C15 C16 1.1(6) . . . . ?
C21 C14 C15 C16 178.0(4) . . . . ?
C14 C15 C16 C17 -1.3(7) . . . . ?
C15 C16 C17 C18 1.1(7) . . . . ?
C14 N5 C18 C17 0.6(6) . . . . ?
Ni1 N5 C18 C17 177.4(3) . . . . ?
C14 N5 C18 C19 -179.5(4) . . . . ?
Ni1 N5 C18 C19 -2.7(5) . . . . ?
C16 C17 C18 N5 -0.7(6) . . . . ?
C16 C17 C18 C19 179.5(4) . . . . ?
O51 N6 C19 C18 -179.5(3) . . . . ?
Ni1 N6 C19 C18 -0.1(5) . . . . ?
O51 N6 C19 C20 0.5(6) . . . . ?
Ni1 N6 C19 C20 179.9(3) . . . . ?
N5 C18 C19 N6 1.8(5) . . . . ?
C17 C18 C19 N6 -178.4(4) . . . . ?
N5 C18 C19 C20 -178.3(4) . . . . ?
C17 C18 C19 C20 1.6(7) . . . . ?
O50 N7 C21 C14 175.4(3) . . . . ?
Ni1 N7 C21 C14 -2.5(4) . . . . ?
O50 N7 C21 C22 -1.8(6) . . . . ?
Ni1 N7 C21 C22 -179.7(3) . . . . ?
N5 C14 C21 N7 -1.4(5) . . . . ?
C15 C14 C21 N7 -178.5(4) . . . . ?
N5 C14 C21 C22 175.7(4) . . . . ?
C15 C14 C21 C22 -1.3(7) . . . . ?
C27 N8 C23 C24 0.7(6) . . . . ?
Ni3 N8 C23 C24 170.7(3) . . . . ?
C27 N8 C23 C30 -179.4(3) . . . . ?
Ni3 N8 C23 C30 -9.4(4) . . . . ?
N8 C23 C24 C25 -0.5(6) . . . . ?
C30 C23 C24 C25 179.6(4) . . . . ?
C23 C24 C25 C26 0.3(6) . . . . ?
C24 C25 C26 C27 -0.2(6) . . . . ?
C23 N8 C27 C26 -0.6(6) . . . . ?
Ni3 N8 C27 C26 -170.4(3) . . . . ?
C23 N8 C27 C28 179.4(3) . . . . ?
Ni3 N8 C27 C28 9.6(4) . . . . ?
C25 C26 C27 N8 0.3(6) . . . . ?
C25 C26 C27 C28 -179.7(4) . . . . ?
O53 N9 C28 C27 177.0(3) . . . . ?
Ni3 N9 C28 C27 -0.5(4) . . . . ?
O53 N9 C28 C29 -2.0(6) . . . . ?
Ni3 N9 C28 C29 -179.5(3) . . . . ?
N8 C27 C28 N9 -5.6(5) . . . . ?
C26 C27 C28 N9 174.4(4) . . . . ?
N8 C27 C28 C29 173.5(4) . . . . ?
C26 C27 C28 C29 -6.5(6) . . . . ?
O52 N10 C30 C31 4.0(5) . . . . ?
Ni3 N10 C30 C31 180.0(3) . . . . ?
O52 N10 C30 C23 -177.5(3) . . . . ?
Ni3 N10 C30 C23 -1.4(4) . . . . ?
N8 C23 C30 N10 6.9(5) . . . . ?
C24 C23 C30 N10 -173.2(4) . . . . ?
N8 C23 C30 C31 -174.5(3) . . . . ?
C24 C23 C30 C31 5.4(6) . . . . ?
C36 N11 C32 C33 -0.3(7) . . . . ?
Ni4 N11 C32 C33 175.3(4) . . . . ?
C36 N11 C32 C39 -178.3(4) . . . . ?
Ni4 N11 C32 C39 -2.7(6) . . . . ?
N11 C32 C33 C34 -1.3(7) . . . . ?
C39 C32 C33 C34 176.4(5) . . . . ?
C32 C33 C34 C35 2.2(7) . . . . ?
C33 C34 C35 C36 -1.4(7) . . . . ?
C32 N11 C36 C35 1.1(7) . . . . ?
Ni4 N11 C36 C35 -174.7(3) . . . . ?
C32 N11 C36 C37 180.0(4) . . . . ?
Ni4 N11 C36 C37 4.2(5) . . . . ?
C34 C35 C36 N11 -0.2(7) . . . . ?
C34 C35 C36 C37 -179.0(4) . . . . ?
O54 N12 C37 C36 -179.0(3) . . . . ?
Ni4 N12 C37 C36 0.8(5) . . . . ?
O54 N12 C37 C38 1.2(6) . . . . ?
Ni4 N12 C37 C38 -179.1(4) . . . . ?
N11 C36 C37 N12 -3.2(5) . . . . ?
C35 C36 C37 N12 175.6(4) . . . . ?
N11 C36 C37 C38 176.7(4) . . . . ?
C35 C36 C37 C38 -4.5(7) . . . . ?
O55 N13 C39 C32 -178.5(5) . . . . ?
Ni4 N13 C39 C32 -5.4(7) . . . . ?
O55 N13 C39 C41 -0.8(9) . . . . ?
Ni4 N13 C39 C41 172.2(4) . . . . ?
N11 C32 C39 N13 5.3(7) . . . . ?
C33 C32 C39 N13 -172.5(5) . . . . ?
N11 C32 C39 C41 -172.5(5) . . . . ?
C33 C32 C39 C41 9.7(9) . . . . ?
C21 N7 O50 Ni3 -139.5(3) . . . . ?
Ni1 N7 O50 Ni3 38.0(3) . . . . ?
N8 Ni3 O50 N7 -144.3(2) . . . . ?
O59 Ni3 O50 N7 32.6(2) . . . . ?
N10 Ni3 O50 N7 -67.4(2) . . . . ?
N9 Ni3 O50 N7 139.0(2) . . . . ?
O69 Ni3 O50 N7 -47.3(9) . . . . ?
C19 N6 O51 Ni2 159.6(3) . . . . ?
Ni1 N6 O51 Ni2 -19.8(4) . . . . ?
O54 Ni2 O51 N6 41.6(10) . . . . ?
O57 Ni2 O51 N6 123.4(3) . . . . ?
O68 Ni2 O51 N6 -59.0(3) . . . . ?
O61 Ni2 O51 N6 -148.8(3) . . . . ?
O52 Ni2 O51 N6 32.7(2) . . . . ?
C30 N10 O52 Ni1 139.3(3) . . . . ?
Ni3 N10 O52 Ni1 -36.4(3) . . . . ?
C30 N10 O52 Ni2 -91.8(3) . . . . ?
Ni3 N10 O52 Ni2 92.5(2) . . . . ?
N5 Ni1 O52 N10 -154.0(7) . . . . ?
N6 Ni1 O52 N10 162.1(2) . . . . ?
N7 Ni1 O52 N10 -15.4(2) . . . . ?
N5 Ni1 O52 Ni2 74.3(8) . . . . ?
N6 Ni1 O52 Ni2 30.41(15) . . . . ?
N7 Ni1 O52 Ni2 -147.14(13) . . . . ?
O54 Ni2 O52 N10 13.9(2) . . . . ?
O51 Ni2 O52 N10 -167.2(2) . . . . ?
O57 Ni2 O52 N10 106.8(2) . . . . ?
O68 Ni2 O52 N10 -75.6(2) . . . . ?
O61 Ni2 O52 N10 173.7(13) . . . . ?
O54 Ni2 O52 Ni1 144.25(14) . . . . ?
O51 Ni2 O52 Ni1 -36.88(14) . . . . ?
O57 Ni2 O52 Ni1 -122.85(13) . . . . ?
O68 Ni2 O52 Ni1 54.75(14) . . . . ?
O61 Ni2 O52 Ni1 -56.0(15) . . . . ?
C37 N12 O54 Ni2 -159.5(3) . . . . ?
Ni4 N12 O54 Ni2 20.8(3) . . . . ?
O51 Ni2 O54 N12 137.1(8) . . . . ?
O57 Ni2 O54 N12 55.8(2) . . . . ?
O68 Ni2 O54 N12 -122.2(2) . . . . ?
O61 Ni2 O54 N12 -32.4(2) . . . . ?
O52 Ni2 O54 N12 146.0(2) . . . . ?
O57 C42 O56 Ni4 3.4(6) . . . . ?
C43 C42 O56 Ni4 -176.7(3) . . . . ?
N11 Ni4 O56 C42 126.8(3) . . . . ?
N12 Ni4 O56 C42 48.5(3) . . . . ?
O61 Ni4 O56 C42 -44.6(3) . . . . ?
O58 Ni4 O56 C42 -72(3) . . . . ?
N13 Ni4 O56 C42 -157.9(4) . . . . ?
O56 C42 O57 Ni2 10.4(7) . . . . ?
C43 C42 O57 Ni2 -169.5(3) . . . . ?
O54 Ni2 O57 C42 -73.3(4) . . . . ?
O51 Ni2 O57 C42 113.9(4) . . . . ?
O68 Ni2 O57 C42 67(2) . . . . ?
O61 Ni2 O57 C42 22.5(4) . . . . ?
O52 Ni2 O57 C42 -161.7(4) . . . . ?
O60 C44 O59 Ni3 10.5(7) . . . . ?
C45 C44 O59 Ni3 -167.2(3) . . . . ?
N8 Ni3 O59 C44 -136.5(9) . . . . ?
N10 Ni3 O59 C44 152.6(4) . . . . ?
O50 Ni3 O59 C44 68.8(4) . . . . ?
N9 Ni3 O59 C44 -25.9(4) . . . . ?
O69 Ni3 O59 C44 -119.4(4) . . . . ?
O62 C46 O61 Ni4 18.4(6) . . . . ?
C47 C46 O61 Ni4 -161.0(4) . . . . ?
O62 C46 O61 Ni2 -164.3(3) . . . . ?
C47 C46 O61 Ni2 16.3(7) . . . . ?
N11 Ni4 O61 C46 146.2(9) . . . . ?
N12 Ni4 O61 C46 155.6(3) . . . . ?
O56 Ni4 O61 C46 -110.7(3) . . . . ?
O58 Ni4 O61 C46 68.1(3) . . . . ?
N13 Ni4 O61 C46 -22.5(4) . . . . ?
N11 Ni4 O61 Ni2 -31.8(10) . . . . ?
N12 Ni4 O61 Ni2 -22.48(15) . . . . ?
O56 Ni4 O61 Ni2 71.21(14) . . . . ?
O58 Ni4 O61 Ni2 -109.93(13) . . . . ?
N13 Ni4 O61 Ni2 159.46(16) . . . . ?
O54 Ni2 O61 C46 -146.1(4) . . . . ?
O51 Ni2 O61 C46 35.2(4) . . . . ?
O57 Ni2 O61 C46 121.2(4) . . . . ?
O68 Ni2 O61 C46 -56.6(4) . . . . ?
O52 Ni2 O61 C46 54.2(16) . . . . ?
O54 Ni2 O61 Ni4 31.53(14) . . . . ?
O51 Ni2 O61 Ni4 -147.15(13) . . . . ?
O57 Ni2 O61 Ni4 -61.17(13) . . . . ?
O68 Ni2 O61 Ni4 121.07(13) . . . . ?
O52 Ni2 O61 Ni4 -128.1(14) . . . . ?
